data_7128096
loop_
_publ_author_name
'Liu, Jin-Biao'
'Ren, Miaofeng'
'Lai, Xiaojing'
'Qiu, Guanyinsheng'

_publ_section_title
;
 Iron-catalyzed stereoselective haloamidation of amide-tethered alkynes.
;
_journal_issue 35
_journal_name_full 'Chemical communications (Cambridge, England)'
_journal_page_first 4259
_journal_page_last 4262
_journal_paper_doi 10.1039/d1cc00870f
_journal_volume 57
_journal_year 2021
_chemical_formula_moiety 'C15 H10 Cl N O'
_chemical_formula_sum 'C15 H10 Cl N O'
_chemical_formula_weight 255.69
_space_group_crystal_system monoclinic
_space_group_IT_number 14
_space_group_name_Hall '-P 2ybc'
_space_group_name_H-M_alt 'P 1 21/c 1'
_atom_sites_solution_hydrogens geom
_atom_sites_solution_primary dual
_audit_creation_date 2020-03-22
_audit_creation_method
;
Olex2 1.2
(compiled 2018.05.29 svn.r3508 for OlexSys, GUI svn.r5506)
;
_audit_update_record
;
2020-10-29 deposited with the CCDC.	2021-03-26 downloaded from the CCDC.
;
_cell_angle_alpha 90
_cell_angle_beta 102.895(8)
_cell_angle_gamma 90
_cell_formula_units_Z 4
_cell_length_a 5.2298(4)
_cell_length_b 20.4052(11)
_cell_length_c 11.8040(10)
_cell_measurement_reflns_used 1152
_cell_measurement_temperature 298
_cell_measurement_theta_max 28.7710
_cell_measurement_theta_min 4.4490
_cell_volume 1227.90(16)
_computing_cell_refinement 'CrysAlisPro 1.171.39.46 (Rigaku OD, 2018)'
_computing_data_collection 'CrysAlisPro 1.171.39.46 (Rigaku OD, 2018)'
_computing_data_reduction 'CrysAlisPro 1.171.39.46 (Rigaku OD, 2018)'
_computing_molecular_graphics 'Olex2 (Dolomanov et al., 2009)'
_computing_publication_material 'Olex2 (Dolomanov et al., 2009)'
_computing_structure_refinement 'ShelXL (Sheldrick, 2015)'
_computing_structure_solution 'ShelXT (Sheldrick, 2015)'
_diffrn_ambient_temperature 298
_diffrn_detector 'CCD plate'
_diffrn_detector_area_resol_mean 16.0802
_diffrn_detector_type Eos
_diffrn_measured_fraction_theta_full 0.899
_diffrn_measured_fraction_theta_max 0.900
_diffrn_measurement_details
;
List of Runs (angles in degrees, time in seconds):

  # Type    Start    End  Width  t~exp~   \w     \q     \k     \f   Frames
#--------------------------------------------------------------------------
  1  \w    -26.00   4.00   1.00    5.00    --  -15.89  57.00 150.00   30
  2  \w    -49.00  60.00   1.00    5.00    --   16.05   0.00-120.00  109
;
_diffrn_measurement_device 'four-circle diffractometer'
_diffrn_measurement_device_type 'CrysAlisPro 1.171.40.53 (Rigaku Oxford Diffraction, 2019)'
_diffrn_measurement_method '\w scans'
_diffrn_orient_matrix_type 'CrysAlisPro convention (1999,Acta A55,543-557)'
_diffrn_orient_matrix_UB_11 0.0770184000
_diffrn_orient_matrix_UB_12 0.0006835000
_diffrn_orient_matrix_UB_13 0.0576504000
_diffrn_orient_matrix_UB_21 -0.0125644000
_diffrn_orient_matrix_UB_22 0.0345900000
_diffrn_orient_matrix_UB_23 0.0009956000
_diffrn_orient_matrix_UB_31 -0.1150000000
_diffrn_orient_matrix_UB_32 -0.0032799000
_diffrn_orient_matrix_UB_33 0.0219670000
_diffrn_radiation_monochromator graphite
_diffrn_radiation_probe x-ray
_diffrn_radiation_type MoK\a
_diffrn_radiation_wavelength 0.71073
_diffrn_reflns_av_R_equivalents 0.0152
_diffrn_reflns_av_unetI/netI 0.0303
_diffrn_reflns_Laue_measured_fraction_full 0.899
_diffrn_reflns_Laue_measured_fraction_max 0.900
_diffrn_reflns_limit_h_max 5
_diffrn_reflns_limit_h_min -6
_diffrn_reflns_limit_k_max 23
_diffrn_reflns_limit_k_min -24
_diffrn_reflns_limit_l_max 13
_diffrn_reflns_limit_l_min -9
_diffrn_reflns_number 3130
_diffrn_reflns_point_group_measured_fraction_full 0.899
_diffrn_reflns_point_group_measured_fraction_max 0.900
_diffrn_reflns_theta_full 24.998
_diffrn_reflns_theta_max 24.998
_diffrn_reflns_theta_min 3.480
_diffrn_source 'fine-focus sealed X-ray tube'
_diffrn_source_type 'Enhance (Mo) X-ray Source'
_exptl_absorpt_coefficient_mu 0.296
_exptl_absorpt_correction_T_max 1.00000
_exptl_absorpt_correction_T_min 0.96873
_exptl_absorpt_correction_type multi-scan
_exptl_absorpt_process_details
;
CrysAlisPro 1.171.39.46 (Rigaku Oxford Diffraction, 2018)
Empirical absorption correction using spherical harmonics,
 implemented in SCALE3 ABSPACK scaling algorithm.
;
_exptl_crystal_colour colourless
_exptl_crystal_colour_primary colourless
_exptl_crystal_density_diffrn 1.383
_exptl_crystal_description block
_exptl_crystal_F_000 528
_exptl_crystal_size_max 0.2
_exptl_crystal_size_mid 0.16
_exptl_crystal_size_min 0.12
_refine_diff_density_max 0.180
_refine_diff_density_min -0.296
_refine_diff_density_rms 0.038
_refine_ls_extinction_method none
_refine_ls_goodness_of_fit_ref 1.031
_refine_ls_hydrogen_treatment constr
_refine_ls_matrix_type full
_refine_ls_number_parameters 163
_refine_ls_number_reflns 1943
_refine_ls_number_restraints 0
_refine_ls_restrained_S_all 1.031
_refine_ls_R_factor_all 0.0504
_refine_ls_R_factor_gt 0.0377
_refine_ls_shift/su_max 0.000
_refine_ls_shift/su_mean 0.000
_refine_ls_structure_factor_coef Fsqd
_refine_ls_weighting_details 'w=1/[\s^2^(Fo^2^)+(0.0358P)^2^+0.4896P] where P=(Fo^2^+2Fc^2^)/3'
_refine_ls_weighting_scheme calc
_refine_ls_wR_factor_gt 0.0866
_refine_ls_wR_factor_ref 0.0937
_reflns_Friedel_coverage 0.000
_reflns_number_gt 1577
_reflns_number_total 1943
_reflns_threshold_expression 'I > 2\s(I)'
_cod_data_source_file d1cc00870f2.cif
_cod_data_source_block 20180425-1
_cod_depositor_comments 'Adding full bibliography for 7128096.cif.'
_cod_database_code 7128096
_shelx_shelxl_version_number 2014/7
_chemical_oxdiff_formula 'C H O N Cl'
_shelx_space_group_comment
;
The symmetry employed for this shelxl refinement is uniquely defined
by the following loop, which should always be used as a source of
symmetry information in preference to the above space-group names.
They are only intended as comments.
;
_shelx_estimated_absorpt_t_max 0.965
_shelx_estimated_absorpt_t_min 0.943
_reflns_odcompleteness_completeness 87.63
_reflns_odcompleteness_iscentric 1
_reflns_odcompleteness_theta 26.32
_olex2_refinement_description
;
1. Fixed Uiso
 At 1.2 times of:
  All C(H) groups, All N(H) groups
2.a Aromatic/amide H refined with riding coordinates:
 N1(H1), C4(H4), C11(H11), C7(H7), C15(H15), C5(H5), C6(H6), C12(H12),
 C13(H13), C14(H14)
;
_olex2_submission_special_instructions 'No special instructions were received'
_oxdiff_exptl_absorpt_empirical_details
;
Empirical correction (ABSPACK) includes:
- Absorption correction using spherical harmonics
- Frame scaling
;
_oxdiff_exptl_absorpt_empirical_full_max 1.065
_oxdiff_exptl_absorpt_empirical_full_min 0.892

loop_
_space_group_symop_operation_xyz
'x, y, z'
'-x, y+1/2, -z+1/2'
'-x, -y, -z'
'x, -y-1/2, z-1/2'

loop_
_atom_site_label
_atom_site_type_symbol
_atom_site_fract_x
_atom_site_fract_y
_atom_site_fract_z
_atom_site_U_iso_or_equiv
_atom_site_adp_type
_atom_site_occupancy
_atom_site_site_symmetry_order
_atom_site_calc_flag
_atom_site_refinement_flags_posn
_atom_site_refinement_flags_adp
_atom_site_refinement_flags_occupancy
_atom_site_disorder_assembly
_atom_site_disorder_group
Cl1 Cl 0.98623(11) 0.31066(3) 0.59065(5) 0.0564(2) Uani 1 1 d . . . . .
O1 O 0.7192(3) 0.53797(7) 0.40057(15) 0.0532(4) Uani 1 1 d . . . . .
N1 N 0.7680(3) 0.42960(8) 0.45536(15) 0.0406(4) Uani 1 1 d . . . . .
H1 H 0.9102 0.4334 0.5081 0.049 Uiso 1 1 calc R . . . .
C2 C 0.6395(4) 0.36969(9) 0.42469(18) 0.0362(5) Uani 1 1 d . . . . .
C8 C 0.4057(4) 0.45330(10) 0.31603(19) 0.0399(5) Uani 1 1 d . . . . .
C1 C 0.6443(4) 0.48090(9) 0.39305(19) 0.0401(5) Uani 1 1 d . . . . .
C10 C 0.6040(4) 0.24726(9) 0.43362(19) 0.0368(5) Uani 1 1 d . . . . .
C3 C 0.4041(4) 0.38575(9) 0.33403(19) 0.0378(5) Uani 1 1 d . . . . .
C9 C 0.7177(4) 0.31194(9) 0.47289(18) 0.0379(5) Uani 1 1 d . . . . .
C4 C 0.1970(4) 0.34824(11) 0.27375(19) 0.0446(5) Uani 1 1 d . . . . .
H4 H 0.1920 0.3032 0.2855 0.054 Uiso 1 1 calc R . . . .
C11 C 0.6411(4) 0.22090(10) 0.3304(2) 0.0468(6) Uani 1 1 d . . . . .
H11 H 0.7402 0.2438 0.2872 0.056 Uiso 1 1 calc R . . . .
C7 C 0.2064(4) 0.48455(11) 0.2384(2) 0.0507(6) Uani 1 1 d . . . . .
H7 H 0.2098 0.5296 0.2271 0.061 Uiso 1 1 calc R . . . .
C15 C 0.4594(4) 0.21181(11) 0.4971(2) 0.0512(6) Uani 1 1 d . . . . .
H15 H 0.4350 0.2281 0.5676 0.061 Uiso 1 1 calc R . . . .
C5 C -0.0018(4) 0.37953(11) 0.1958(2) 0.0518(6) Uani 1 1 d . . . . .
H5 H -0.1414 0.3549 0.1543 0.062 Uiso 1 1 calc R . . . .
C6 C 0.0014(4) 0.44659(11) 0.1778(2) 0.0539(6) Uani 1 1 d . . . . .
H6 H -0.1351 0.4663 0.1247 0.065 Uiso 1 1 calc R . . . .
C12 C 0.5331(5) 0.16109(11) 0.2903(2) 0.0512(6) Uani 1 1 d . . . . .
H12 H 0.5603 0.1439 0.2209 0.061 Uiso 1 1 calc R . . . .
C13 C 0.3868(5) 0.12743(11) 0.3528(2) 0.0584(7) Uani 1 1 d . . . . .
H13 H 0.3111 0.0876 0.3254 0.070 Uiso 1 1 calc R . . . .
C14 C 0.3511(5) 0.15232(12) 0.4562(2) 0.0630(7) Uani 1 1 d . . . . .
H14 H 0.2530 0.1289 0.4991 0.076 Uiso 1 1 calc R . . . .

loop_
_atom_site_aniso_label
_atom_site_aniso_U_11
_atom_site_aniso_U_22
_atom_site_aniso_U_33
_atom_site_aniso_U_23
_atom_site_aniso_U_13
_atom_site_aniso_U_12
Cl1 0.0559(4) 0.0459(3) 0.0566(4) 0.0024(3) -0.0106(3) -0.0003(3)
O1 0.0520(9) 0.0308(8) 0.0694(11) -0.0005(8) -0.0024(8) -0.0065(7)
N1 0.0374(9) 0.0333(9) 0.0461(11) -0.0033(8) -0.0013(8) -0.0037(7)
C2 0.0356(10) 0.0329(10) 0.0396(12) -0.0050(9) 0.0073(9) -0.0043(8)
C8 0.0377(11) 0.0357(11) 0.0447(13) -0.0019(10) 0.0056(10) -0.0004(9)
C1 0.0404(11) 0.0320(11) 0.0471(13) -0.0022(10) 0.0080(10) -0.0004(9)
C10 0.0374(11) 0.0292(10) 0.0418(13) 0.0024(9) 0.0045(10) 0.0018(8)
C3 0.0366(11) 0.0345(10) 0.0428(13) -0.0026(10) 0.0097(10) -0.0001(9)
C9 0.0382(11) 0.0358(11) 0.0388(12) -0.0019(9) 0.0064(10) -0.0002(9)
C4 0.0398(11) 0.0384(11) 0.0528(14) -0.0042(11) 0.0043(11) -0.0047(9)
C11 0.0563(14) 0.0382(12) 0.0476(14) -0.0012(11) 0.0153(12) -0.0046(10)
C7 0.0474(13) 0.0390(12) 0.0605(15) 0.0025(11) 0.0010(12) 0.0025(10)
C15 0.0554(14) 0.0496(13) 0.0517(14) -0.0021(12) 0.0186(12) -0.0047(11)
C5 0.0383(11) 0.0509(14) 0.0605(15) -0.0098(12) -0.0008(11) -0.0059(10)
C6 0.0416(12) 0.0529(14) 0.0592(16) 0.0023(12) -0.0058(11) 0.0080(10)
C12 0.0613(14) 0.0371(12) 0.0539(15) -0.0061(11) 0.0097(13) -0.0014(11)
C13 0.0616(15) 0.0364(12) 0.0722(18) -0.0039(12) 0.0044(14) -0.0115(11)
C14 0.0686(17) 0.0533(15) 0.0716(19) 0.0043(14) 0.0248(15) -0.0210(13)

loop_
_atom_type_symbol
_atom_type_description
_atom_type_scat_dispersion_real
_atom_type_scat_dispersion_imag
_atom_type_scat_source
C C 0.0033 0.0016 'International Tables Vol C Tables 4.2.6.8 and 6.1.1.4'
H H 0.0000 0.0000 'International Tables Vol C Tables 4.2.6.8 and 6.1.1.4'
Cl Cl 0.1484 0.1585 'International Tables Vol C Tables 4.2.6.8 and 6.1.1.4'
N N 0.0061 0.0033 'International Tables Vol C Tables 4.2.6.8 and 6.1.1.4'
O O 0.0106 0.0060 'International Tables Vol C Tables 4.2.6.8 and 6.1.1.4'

loop_
_geom_angle_atom_site_label_1
_geom_angle_atom_site_label_2
_geom_angle_atom_site_label_3
_geom_angle
_geom_angle_site_symmetry_1
_geom_angle_site_symmetry_3
_geom_angle_publ_flag
C2 N1 H1 123.6 . . ?
C1 N1 H1 123.6 . . ?
C1 N1 C2 112.90(16) . . ?
N1 C2 C3 105.51(16) . . ?
C9 C2 N1 125.21(18) . . ?
C9 C2 C3 129.24(18) . . ?
C3 C8 C1 108.35(18) . . ?
C7 C8 C1 129.76(19) . . ?
C7 C8 C3 121.9(2) . . ?
O1 C1 N1 126.0(2) . . ?
O1 C1 C8 128.1(2) . . ?
N1 C1 C8 105.89(16) . . ?
C11 C10 C9 119.81(19) . . ?
C15 C10 C9 121.83(19) . . ?
C15 C10 C11 118.4(2) . . ?
C8 C3 C2 107.31(17) . . ?
C4 C3 C2 132.77(19) . . ?
C4 C3 C8 119.86(19) . . ?
C2 C9 Cl1 118.03(15) . . ?
C2 C9 C10 126.28(19) . . ?
C10 C9 Cl1 115.65(15) . . ?
C3 C4 H4 120.9 . . ?
C5 C4 C3 118.2(2) . . ?
C5 C4 H4 120.9 . . ?
C10 C11 H11 119.4 . . ?
C12 C11 C10 121.1(2) . . ?
C12 C11 H11 119.4 . . ?
C8 C7 H7 121.1 . . ?
C8 C7 C6 117.8(2) . . ?
C6 C7 H7 121.1 . . ?
C10 C15 H15 119.9 . . ?
C14 C15 C10 120.1(2) . . ?
C14 C15 H15 119.9 . . ?
C4 C5 H5 119.2 . . ?
C4 C5 C6 121.7(2) . . ?
C6 C5 H5 119.2 . . ?
C7 C6 C5 120.5(2) . . ?
C7 C6 H6 119.7 . . ?
C5 C6 H6 119.7 . . ?
C11 C12 H12 120.1 . . ?
C13 C12 C11 119.7(2) . . ?
C13 C12 H12 120.1 . . ?
C12 C13 H13 120.0 . . ?
C12 C13 C14 120.0(2) . . ?
C14 C13 H13 120.0 . . ?
C15 C14 H14 119.7 . . ?
C13 C14 C15 120.6(2) . . ?
C13 C14 H14 119.7 . . ?

loop_
_geom_bond_atom_site_label_1
_geom_bond_atom_site_label_2
_geom_bond_distance
_geom_bond_site_symmetry_2
_geom_bond_publ_flag
Cl1 C9 1.742(2) . ?
O1 C1 1.226(2) . ?
N1 H1 0.8600 . ?
N1 C2 1.403(2) . ?
N1 C1 1.357(3) . ?
C2 C3 1.476(3) . ?
C2 C9 1.332(3) . ?
C8 C1 1.481(3) . ?
C8 C3 1.395(3) . ?
C8 C7 1.381(3) . ?
C10 C9 1.479(3) . ?
C10 C11 1.385(3) . ?
C10 C15 1.382(3) . ?
C3 C4 1.386(3) . ?
C4 H4 0.9300 . ?
C4 C5 1.381(3) . ?
C11 H11 0.9300 . ?
C11 C12 1.383(3) . ?
C7 H7 0.9300 . ?
C7 C6 1.385(3) . ?
C15 H15 0.9300 . ?
C15 C14 1.380(3) . ?
C5 H5 0.9300 . ?
C5 C6 1.385(3) . ?
C6 H6 0.9300 . ?
C12 H12 0.9300 . ?
C12 C13 1.361(3) . ?
C13 H13 0.9300 . ?
C13 C14 1.373(4) . ?
C14 H14 0.9300 . ?
